data_7032059
loop_
_publ_author_name
'Wang, Yan-Ning'
'Li, Guang-Hua'
'Bai, Fu-Quan'
'Yu, Jie-Hui'
'Xu, Ji-Qing'

_publ_section_title
;
 New Zn(2+) coordination polymers constructed from acylhydrazidate
 molecules: synthesis and structural characterization.
;
_journal_issue 41
_journal_name_full 'Dalton transactions (Cambridge, England : 2003)'
_journal_page_first 15617
_journal_page_last 15627
_journal_paper_doi 10.1039/c4dt01877j
_journal_volume 43
_journal_year 2014
_chemical_formula_sum 'C15 H10 N2 O6 Zn'
_chemical_formula_weight 379.62
_chemical_name_systematic
; 
 ? 
;
_space_group_IT_number 15
_symmetry_cell_setting monoclinic
_symmetry_space_group_name_Hall '-C 2yc'
_symmetry_space_group_name_H-M 'C 1 2/c 1'
_atom_sites_solution_hydrogens geom
_atom_sites_solution_primary direct
_atom_sites_solution_secondary difmap
_audit_creation_method SHELXL-97
_cell_angle_alpha 90.00
_cell_angle_beta 94.61(3)
_cell_angle_gamma 90.00
_cell_formula_units_Z 8
_cell_length_a 8.5477(17)
_cell_length_b 18.368(4)
_cell_length_c 18.434(4)
_cell_measurement_temperature 293(2)
_cell_volume 2884.9(11)
_computing_cell_refinement Process-auto
_computing_data_collection Process-auto
_computing_data_reduction Process-auto
_computing_structure_refinement 'SHELXL-97 (Sheldrick, 1997)'
_computing_structure_solution 'SHELXS-97 (Sheldrick, 1990)'
_diffrn_ambient_temperature 293(2)
_diffrn_detector_area_resol_mean 10.0
_diffrn_measured_fraction_theta_full 0.995
_diffrn_measured_fraction_theta_max 0.995
_diffrn_measurement_device_type 'Rigaku RAXIS-RAPID'
_diffrn_measurement_method omega-scan
_diffrn_radiation_monochromator graphite
_diffrn_radiation_source 'fine-focus sealed tube'
_diffrn_radiation_type MoK\a
_diffrn_radiation_wavelength 0.71073
_diffrn_reflns_av_R_equivalents 0.0370
_diffrn_reflns_av_sigmaI/netI 0.0298
_diffrn_reflns_limit_h_max 11
_diffrn_reflns_limit_h_min -10
_diffrn_reflns_limit_k_max 22
_diffrn_reflns_limit_k_min -23
_diffrn_reflns_limit_l_max 23
_diffrn_reflns_limit_l_min -23
_diffrn_reflns_number 13944
_diffrn_reflns_theta_full 27.48
_diffrn_reflns_theta_max 27.48
_diffrn_reflns_theta_min 3.14
_diffrn_standards_decay_% 0
_diffrn_standards_interval_count 0
_diffrn_standards_interval_time 0
_diffrn_standards_number 0
_exptl_absorpt_coefficient_mu 1.740
_exptl_absorpt_correction_T_max 0.840
_exptl_absorpt_correction_T_min 0.812
_exptl_absorpt_correction_type empirical
_exptl_absorpt_process_details Process-auto
_exptl_crystal_colour colorless
_exptl_crystal_density_diffrn 1.748
_exptl_crystal_density_method 'not measured'
_exptl_crystal_description block
_exptl_crystal_F_000 1536
_exptl_crystal_size_max 0.12
_exptl_crystal_size_mid 0.10
_exptl_crystal_size_min 0.10
_refine_diff_density_max 0.347
_refine_diff_density_min -0.262
_refine_diff_density_rms 0.071
_refine_ls_extinction_method none
_refine_ls_goodness_of_fit_ref 1.059
_refine_ls_hydrogen_treatment mixed
_refine_ls_matrix_type full
_refine_ls_number_parameters 225
_refine_ls_number_reflns 3291
_refine_ls_number_restraints 0
_refine_ls_restrained_S_all 1.059
_refine_ls_R_factor_all 0.0434
_refine_ls_R_factor_gt 0.0318
_refine_ls_shift/su_max 0.000
_refine_ls_shift/su_mean 0.000
_refine_ls_structure_factor_coef Fsqd
_refine_ls_weighting_details 'calc w=1/[\s^2^(Fo^2^)+(0.0397P)^2^+1.3371P] where P=(Fo^2^+2Fc^2^)/3'
_refine_ls_weighting_scheme calc
_refine_ls_wR_factor_gt 0.0742
_refine_ls_wR_factor_ref 0.0786
_reflns_number_gt 2638
_reflns_number_total 3291
_reflns_threshold_expression >2sigma(I)
_cod_data_source_file c4dt01877j2.cif
_cod_data_source_block 2
_cod_depositor_comments 'Adding full bibliography for 7032057--7032059.cif.'
_cod_original_cell_volume 2884.8(10)
_cod_original_sg_symbol_H-M C2/c
_cod_database_code 7032059

loop_
_symmetry_equiv_pos_as_xyz
'x, y, z'
'-x, y, -z+1/2'
'x+1/2, y+1/2, z'
'-x+1/2, y+1/2, -z+1/2'
'-x, -y, -z'
'x, -y, z-1/2'
'-x+1/2, -y+1/2, -z'
'x+1/2, -y+1/2, z-1/2'

loop_
_atom_site_label
_atom_site_type_symbol
_atom_site_fract_x
_atom_site_fract_y
_atom_site_fract_z
_atom_site_U_iso_or_equiv
_atom_site_adp_type
_atom_site_occupancy
_atom_site_symmetry_multiplicity
_atom_site_calc_flag
_atom_site_refinement_flags
Zn1 Zn 0.47010(3) 0.053683(14) 0.592276(14) 0.03179(10) Uani 1 1 d .
O1 O 0.45209(17) -0.08091(9) 0.50002(8) 0.0339(3) Uani 1 1 d .
O2 O -0.0981(2) -0.03626(11) 0.61188(13) 0.0592(6) Uani 1 1 d .
O3 O 0.4080(2) -0.14783(9) 0.13154(9) 0.0429(4) Uani 1 1 d .
O4 O 0.2903(2) -0.08110(9) 0.21089(9) 0.0495(5) Uani 1 1 d .
O5 O 0.0707(2) -0.27202(10) 0.37842(9) 0.0512(5) Uani 1 1 d .
OW1 O 0.6447(3) 0.01881(13) 0.65843(12) 0.0583(6) Uani 1 1 d .
N1 N 0.2994(2) -0.01964(10) 0.57163(10) 0.0317(4) Uani 1 1 d .
N2 N 0.1551(2) -0.01085(11) 0.60019(11) 0.0371(5) Uani 1 1 d .
H2A H 0.1489 0.0228 0.6323 0.045 Uiso 1 1 calc R
C1 C 0.0684(3) -0.21546(13) 0.42678(12) 0.0381(5) Uani 1 1 d .
C2 C -0.0754(3) -0.20432(14) 0.45615(13) 0.0445(6) Uani 1 1 d .
H2B H -0.1610 -0.2335 0.4413 0.053 Uiso 1 1 calc R
C3 C -0.0908(3) -0.15088(15) 0.50643(13) 0.0424(6) Uani 1 1 d .
H3A H -0.1868 -0.1436 0.5257 0.051 Uiso 1 1 calc R
C4 C 0.0383(3) -0.10675(12) 0.52915(12) 0.0333(5) Uani 1 1 d .
C5 C 0.1830(2) -0.11890(12) 0.50016(11) 0.0300(5) Uani 1 1 d .
C6 C 0.1982(3) -0.17382(12) 0.44910(12) 0.0346(5) Uani 1 1 d .
H6A H 0.2943 -0.1823 0.4303 0.041 Uiso 1 1 calc R
C7 C 0.3161(2) -0.07185(11) 0.52408(11) 0.0281(4) Uani 1 1 d .
C8 C 0.0240(3) -0.04974(13) 0.58271(14) 0.0382(5) Uani 1 1 d .
C9 C 0.3331(3) -0.27762(13) 0.19901(14) 0.0448(6) Uani 1 1 d .
H9A H 0.3927 -0.2802 0.1590 0.054 Uiso 1 1 calc R
C10 C 0.2894(4) -0.34077(14) 0.23322(16) 0.0553(7) Uani 1 1 d .
H10A H 0.3172 -0.3859 0.2153 0.066 Uiso 1 1 calc R
C11 C 0.2049(3) -0.33698(13) 0.29366(14) 0.0488(6) Uani 1 1 d .
H11A H 0.1768 -0.3794 0.3169 0.059 Uiso 1 1 calc R
C12 C 0.1621(3) -0.27001(13) 0.31964(12) 0.0371(5) Uani 1 1 d .
C13 C 0.2004(3) -0.20657(12) 0.28529(12) 0.0340(5) Uani 1 1 d .
H13A H 0.1686 -0.1617 0.3023 0.041 Uiso 1 1 calc R
C14 C 0.2876(3) -0.21052(12) 0.22463(12) 0.0324(5) Uani 1 1 d .
C15 C 0.3308(3) -0.14191(12) 0.18723(12) 0.0348(5) Uani 1 1 d .
H02 H 0.722(4) 0.008(2) 0.645(2) 0.085(13) Uiso 1 1 d .
H01 H 0.657(5) 0.040(2) 0.699(2) 0.087(13) Uiso 1 1 d .

loop_
_atom_site_aniso_label
_atom_site_aniso_U_11
_atom_site_aniso_U_22
_atom_site_aniso_U_33
_atom_site_aniso_U_23
_atom_site_aniso_U_13
_atom_site_aniso_U_12
Zn1 0.02913(14) 0.03799(15) 0.02954(14) -0.00315(11) 0.01036(10) -0.00141(11)
O1 0.0276(8) 0.0445(9) 0.0311(8) -0.0011(7) 0.0107(6) -0.0036(7)
O2 0.0401(10) 0.0641(12) 0.0779(15) -0.0030(11) 0.0315(10) 0.0059(9)
O3 0.0512(10) 0.0446(9) 0.0347(9) 0.0056(7) 0.0143(8) -0.0072(8)
O4 0.0814(14) 0.0351(9) 0.0334(9) 0.0018(7) 0.0132(9) -0.0026(9)
O5 0.0706(12) 0.0491(10) 0.0360(9) -0.0053(8) 0.0169(9) -0.0316(10)
OW1 0.0495(12) 0.0835(16) 0.0416(11) -0.0149(11) 0.0007(10) 0.0311(11)
N1 0.0312(9) 0.0355(10) 0.0300(10) -0.0012(8) 0.0129(8) -0.0034(8)
N2 0.0362(10) 0.0389(11) 0.0387(11) -0.0039(8) 0.0185(9) 0.0013(8)
C1 0.0481(13) 0.0390(12) 0.0274(11) 0.0072(9) 0.0051(10) -0.0138(11)
C2 0.0385(13) 0.0558(15) 0.0385(13) 0.0072(12) 0.0000(11) -0.0215(12)
C3 0.0298(11) 0.0562(15) 0.0419(14) 0.0113(12) 0.0075(10) -0.0075(11)
C4 0.0293(11) 0.0398(12) 0.0315(11) 0.0100(9) 0.0062(9) -0.0027(9)
C5 0.0307(11) 0.0353(11) 0.0244(10) 0.0087(8) 0.0049(8) -0.0044(9)
C6 0.0357(12) 0.0400(12) 0.0289(11) 0.0038(9) 0.0084(9) -0.0069(9)
C7 0.0289(10) 0.0339(11) 0.0225(10) 0.0049(8) 0.0080(8) -0.0021(8)
C8 0.0321(11) 0.0411(13) 0.0432(13) 0.0075(10) 0.0142(10) 0.0019(10)
C9 0.0577(16) 0.0422(13) 0.0353(13) -0.0018(11) 0.0080(12) 0.0005(12)
C10 0.082(2) 0.0337(13) 0.0514(17) -0.0013(12) 0.0111(15) 0.0051(13)
C11 0.0715(18) 0.0328(12) 0.0418(14) 0.0065(11) 0.0018(13) -0.0099(12)
C12 0.0449(13) 0.0394(12) 0.0266(11) 0.0013(9) 0.0010(10) -0.0133(11)
C13 0.0407(12) 0.0318(11) 0.0295(11) 0.0000(9) 0.0021(9) -0.0061(9)
C14 0.0372(11) 0.0328(11) 0.0267(11) 0.0024(9) -0.0008(9) -0.0050(9)
C15 0.0401(12) 0.0378(12) 0.0260(11) 0.0034(9) 0.0003(9) -0.0080(10)

loop_
_atom_type_symbol
_atom_type_description
_atom_type_scat_dispersion_real
_atom_type_scat_dispersion_imag
_atom_type_scat_source
C C 0.0033 0.0016 'International Tables Vol C Tables 4.2.6.8 and 6.1.1.4'
H H 0.0000 0.0000 'International Tables Vol C Tables 4.2.6.8 and 6.1.1.4'
N N 0.0061 0.0033 'International Tables Vol C Tables 4.2.6.8 and 6.1.1.4'
O O 0.0106 0.0060 'International Tables Vol C Tables 4.2.6.8 and 6.1.1.4'
Zn Zn 0.2839 1.4301 'International Tables Vol C Tables 4.2.6.8 and 6.1.1.4'

loop_
_geom_angle_atom_site_label_1
_geom_angle_atom_site_label_2
_geom_angle_atom_site_label_3
_geom_angle
_geom_angle_site_symmetry_1
_geom_angle_site_symmetry_3
O1 Zn1 OW1 109.41(9) 5_656 .
O1 Zn1 O3 102.58(7) 5_656 6_556
OW1 Zn1 O3 105.87(9) . 6_556
O1 Zn1 N1 107.63(7) 5_656 .
OW1 Zn1 N1 113.97(10) . .
O3 Zn1 N1 116.65(7) 6_556 .
C7 O1 Zn1 130.60(14) . 5_656
C15 O3 Zn1 113.34(15) . 6
C1 O5 C12 121.76(17) . .
C7 N1 N2 119.00(18) . .
C7 N1 Zn1 120.10(14) . .
N2 N1 Zn1 120.42(14) . .
C8 N2 N1 126.54(19) . .
O5 C1 C6 124.1(2) . .
O5 C1 C2 114.9(2) . .
C6 C1 C2 120.9(2) . .
C3 C2 C1 120.3(2) . .
C2 C3 C4 120.1(2) . .
C5 C4 C3 119.3(2) . .
C5 C4 C8 119.9(2) . .
C3 C4 C8 120.8(2) . .
C6 C5 C4 120.4(2) . .
C6 C5 C7 121.13(18) . .
C4 C5 C7 118.5(2) . .
C1 C6 C5 119.1(2) . .
O1 C7 N1 118.24(19) . .
O1 C7 C5 121.32(19) . .
N1 C7 C5 120.43(18) . .
O2 C8 N2 120.3(2) . .
O2 C8 C4 124.1(2) . .
N2 C8 C4 115.56(19) . .
C10 C9 C14 119.7(2) . .
C11 C10 C9 120.3(2) . .
C10 C11 C12 119.8(2) . .
C13 C12 C11 121.0(2) . .
C13 C12 O5 123.5(2) . .
C11 C12 O5 115.4(2) . .
C12 C13 C14 119.1(2) . .
C9 C14 C13 120.1(2) . .
C9 C14 C15 120.3(2) . .
C13 C14 C15 119.5(2) . .
O4 C15 O3 122.1(2) . .
O4 C15 C14 120.20(19) . .
O3 C15 C14 117.7(2) . .

loop_
_geom_bond_atom_site_label_1
_geom_bond_atom_site_label_2
_geom_bond_distance
_geom_bond_site_symmetry_2
Zn1 O1 1.9415(15) 5_656
Zn1 OW1 1.958(2) .
Zn1 O3 1.9640(16) 6_556
Zn1 N1 1.9995(18) .
O1 C7 1.288(2) .
O1 Zn1 1.9415(15) 5_656
O2 C8 1.237(3) .
O3 C15 1.269(3) .
O3 Zn1 1.9640(16) 6
O4 C15 1.258(3) .
O5 C1 1.370(3) .
O5 C12 1.387(3) .
N1 C7 1.315(3) .
N1 N2 1.389(2) .
N2 C8 1.346(3) .
C1 C6 1.382(3) .
C1 C2 1.398(3) .
C2 C3 1.364(4) .
C3 C4 1.406(3) .
C4 C5 1.404(3) .
C4 C8 1.451(3) .
C5 C6 1.393(3) .
C5 C7 1.468(3) .
C9 C10 1.386(4) .
C9 C14 1.387(3) .
C10 C11 1.377(4) .
C11 C12 1.380(3) .
C12 C13 1.378(3) .
C13 C14 1.395(3) .
C14 C15 1.497(3) .
